data_7224057
loop_
_publ_author_name
'Zhang, Cheng'
'Hui, Yun-Ze'
'Zhang, De-Yang'
'Hu, Xiang-Ping'

_publ_section_title
;
 Highly diastereo-/enantioselective Cu-catalyzed propargylic alkylations
 of propargyl acetates with cyclic enamines
;
_journal_name_full 'RSC Adv.'
_journal_paper_doi 10.1039/C5RA25627E
_journal_year 2016
_chemical_formula_sum 'C17 H17 Br O3'
_chemical_formula_weight 349.22
_chemical_name_common (S,R)-3p
_chemical_name_systematic (S)-7-((R)-1-(4-bromophenyl)prop-2-yn-1-yl)-1,4-dioxaspiro[4.5]decan-8-one
_space_group_IT_number 14
_symmetry_cell_setting monoclinic
_symmetry_space_group_name_Hall '-P 2ybc'
_symmetry_space_group_name_H-M 'P 1 21/c 1'
_atom_sites_solution_hydrogens geom
_atom_sites_solution_primary direct
_atom_sites_solution_secondary difmap
_audit_creation_method SHELXL-97
_audit_update_record
;
2015-12-02 deposited with the CCDC.
2016-01-27 downloaded from the CCDC.
;
_cell_angle_alpha 90.00
_cell_angle_beta 115.031(13)
_cell_angle_gamma 90.00
_cell_formula_units_Z 4
_cell_length_a 5.776(3)
_cell_length_b 32.024(16)
_cell_length_c 9.608(4)
_cell_measurement_reflns_used 4266
_cell_measurement_temperature 293(2)
_cell_measurement_theta_max 25.94
_cell_measurement_theta_min 2.43
_cell_volume 1610.3(14)
_computing_cell_refinement 'Bruker SMART'
_computing_data_collection 'Bruker SMART'
_computing_data_reduction 'Bruker SAINT'
_computing_molecular_graphics 'Bruker SHELXTL'
_computing_publication_material 'Bruker SHELXTL'
_computing_structure_refinement 'SHELXL-97 (Sheldrick, 1997)'
_computing_structure_solution 'SHELXS-97 (Sheldrick, 1990)'
_diffrn_ambient_temperature 293(2)
_diffrn_measured_fraction_theta_full 0.980
_diffrn_measured_fraction_theta_max 0.980
_diffrn_measurement_device_type 'CCD area detector'
_diffrn_measurement_method 'phi and omega scans'
_diffrn_radiation_monochromator graphite
_diffrn_radiation_source 'fine-focus sealed tube'
_diffrn_radiation_type MoK\a
_diffrn_radiation_wavelength 0.71073
_diffrn_reflns_av_R_equivalents 0.0563
_diffrn_reflns_av_sigmaI/netI 0.0628
_diffrn_reflns_limit_h_max 7
_diffrn_reflns_limit_h_min -7
_diffrn_reflns_limit_k_max 41
_diffrn_reflns_limit_k_min -41
_diffrn_reflns_limit_l_max 11
_diffrn_reflns_limit_l_min -12
_diffrn_reflns_number 13713
_diffrn_reflns_theta_full 27.80
_diffrn_reflns_theta_max 27.80
_diffrn_reflns_theta_min 2.42
_exptl_absorpt_coefficient_mu 2.559
_exptl_absorpt_correction_T_max 0.7487
_exptl_absorpt_correction_T_min 0.7001
_exptl_absorpt_correction_type multi-scan
_exptl_crystal_colour colorless
_exptl_crystal_density_diffrn 1.440
_exptl_crystal_density_method 'not measured'
_exptl_crystal_description block
_exptl_crystal_F_000 712
_exptl_crystal_size_max 0.15
_exptl_crystal_size_mid 0.13
_exptl_crystal_size_min 0.12
_refine_diff_density_max 1.971
_refine_diff_density_min -0.539
_refine_diff_density_rms 0.137
_refine_ls_extinction_method none
_refine_ls_goodness_of_fit_ref 1.066
_refine_ls_hydrogen_treatment constr
_refine_ls_matrix_type full
_refine_ls_number_parameters 190
_refine_ls_number_reflns 3749
_refine_ls_number_restraints 0
_refine_ls_restrained_S_all 1.066
_refine_ls_R_factor_all 0.1427
_refine_ls_R_factor_gt 0.0938
_refine_ls_shift/su_max 0.000
_refine_ls_shift/su_mean 0.000
_refine_ls_structure_factor_coef Fsqd
_refine_ls_weighting_details 'calc w=1/[\s^2^(Fo^2^)+(0.1548P)^2^+1.6234P] where P=(Fo^2^+2Fc^2^)/3'
_refine_ls_weighting_scheme calc
_refine_ls_wR_factor_gt 0.2529
_refine_ls_wR_factor_ref 0.2839
_reflns_number_gt 2117
_reflns_number_total 3749
_reflns_threshold_expression >2sigma(I)
_cod_data_source_file c5ra25627e2.cif
_cod_data_source_block 120927a_0m
_cod_depositor_comments
;
The following automatic conversions were performed:

'_symmetry_cell_setting' value 'Monoclinic' changed to 'monoclinic'
according to
/usr/data/users/saulius/crontab/automatic-downloads/rss-feeds/RSC/lib/dictionaries/cif_core.dic
dictionary named 'cif_core.dic' version 2.4.2 from 2011-04-26.

Automatic conversion script
Id: cif_fix_values 4268 2015-11-12 08:31:59Z antanas 
;
_cod_original_cell_volume 1610.3(13)
_cod_original_sg_symbol_H-M P21/c
_cod_database_code 7224057

loop_
_symmetry_equiv_pos_as_xyz
'x, y, z'
'-x, y+1/2, -z+1/2'
'-x, -y, -z'
'x, -y-1/2, z-1/2'

loop_
_atom_site_label
_atom_site_type_symbol
_atom_site_fract_x
_atom_site_fract_y
_atom_site_fract_z
_atom_site_U_iso_or_equiv
_atom_site_adp_type
_atom_site_occupancy
_atom_site_symmetry_multiplicity
_atom_site_calc_flag
_atom_site_refinement_flags
Br1 Br 0.0975(2) -0.03450(2) 1.27342(11) 0.0920(5) Uani 1 1 d .
C1 C 0.1366(9) 0.15333(16) 0.7082(6) 0.0370(11) Uani 1 1 d .
C2 C 0.0637(12) 0.19855(19) 0.6659(7) 0.0518(15) Uani 1 1 d .
H2A H 0.2055 0.2164 0.7282 0.062 Uiso 1 1 calc R
H2B H 0.0295 0.2029 0.5591 0.062 Uiso 1 1 calc R
C3 C -0.1700(12) 0.2106(2) 0.6902(7) 0.0538(15) Uani 1 1 d .
H3A H -0.1978 0.2404 0.6742 0.065 Uiso 1 1 calc R
H3B H -0.3180 0.1965 0.6141 0.065 Uiso 1 1 calc R
C4 C -0.1479(10) 0.19980(16) 0.8470(6) 0.0403(12) Uani 1 1 d .
C5 C -0.0440(9) 0.15664(15) 0.9066(5) 0.0340(11) Uani 1 1 d .
H5 H -0.1803 0.1368 0.8494 0.041 Uiso 1 1 calc R
C6 C 0.1825(9) 0.14527(17) 0.8724(6) 0.0383(11) Uani 1 1 d .
H6A H 0.3301 0.1612 0.9397 0.046 Uiso 1 1 calc R
H6B H 0.2218 0.1159 0.8952 0.046 Uiso 1 1 calc R
C7 C 0.0124(13) 0.1152(2) 0.4895(7) 0.0600(17) Uani 1 1 d .
H7A H -0.0595 0.1349 0.4054 0.072 Uiso 1 1 calc R
H7B H -0.0459 0.0873 0.4511 0.072 Uiso 1 1 calc R
C8 C 0.2929(13) 0.1173(3) 0.5611(9) 0.075(2) Uani 1 1 d .
H8A H 0.3657 0.0897 0.5907 0.090 Uiso 1 1 calc R
H8B H 0.3547 0.1292 0.4902 0.090 Uiso 1 1 calc R
C9 C 0.0131(10) 0.15128(16) 1.0781(6) 0.0393(12) Uani 1 1 d .
H9 H -0.1379 0.1615 1.0894 0.047 Uiso 1 1 calc R
C10 C 0.0427(10) 0.10561(15) 1.1247(5) 0.0337(11) Uani 1 1 d .
C11 C -0.1747(11) 0.08049(19) 1.0804(7) 0.0515(14) Uani 1 1 d .
H11 H -0.3343 0.0918 1.0202 0.062 Uiso 1 1 calc R
C12 C -0.1566(14) 0.0393(2) 1.1244(9) 0.0628(18) Uani 1 1 d .
H12 H -0.3039 0.0232 1.0952 0.075 Uiso 1 1 calc R
C13 C 0.0757(14) 0.02180(19) 1.2105(8) 0.0546(15) Uani 1 1 d .
C14 C 0.2945(13) 0.04557(19) 1.2535(8) 0.0563(16) Uani 1 1 d .
H14 H 0.4536 0.0337 1.3115 0.068 Uiso 1 1 calc R
C15 C 0.2757(11) 0.08738(18) 1.2097(6) 0.0455(13) Uani 1 1 d .
H15 H 0.4236 0.1033 1.2386 0.055 Uiso 1 1 calc R
C16 C 0.2263(12) 0.17733(17) 1.1770(6) 0.0462(13) Uani 1 1 d .
C17 C 0.4020(14) 0.1975(2) 1.2541(7) 0.0653(19) Uani 1 1 d .
H17 H 0.5420 0.2137 1.3155 0.078 Uiso 1 1 calc R
O1 O -0.0567(7) 0.12580(12) 0.6115(4) 0.0435(9) Uani 1 1 d .
O2 O 0.3594(7) 0.14251(16) 0.6890(4) 0.0528(11) Uani 1 1 d .
O3 O -0.2244(9) 0.22268(14) 0.9185(5) 0.0603(12) Uani 1 1 d .

loop_
_atom_site_aniso_label
_atom_site_aniso_U_11
_atom_site_aniso_U_22
_atom_site_aniso_U_33
_atom_site_aniso_U_23
_atom_site_aniso_U_13
_atom_site_aniso_U_12
Br1 0.1518(10) 0.0346(4) 0.0914(7) 0.0137(3) 0.0530(7) 0.0004(4)
C1 0.032(2) 0.041(3) 0.035(3) -0.001(2) 0.011(2) -0.005(2)
C2 0.064(4) 0.045(3) 0.049(3) 0.008(3) 0.026(3) -0.005(3)
C3 0.067(4) 0.039(3) 0.054(4) 0.016(3) 0.024(3) 0.014(3)
C4 0.044(3) 0.031(3) 0.038(3) 0.002(2) 0.009(2) 0.005(2)
C5 0.037(2) 0.026(2) 0.029(2) -0.0009(19) 0.004(2) -0.0002(19)
C6 0.035(3) 0.040(3) 0.036(3) 0.002(2) 0.010(2) 0.006(2)
C7 0.069(4) 0.071(4) 0.038(3) -0.010(3) 0.021(3) -0.009(3)
C8 0.056(4) 0.097(6) 0.081(5) -0.028(5) 0.039(4) -0.006(4)
C9 0.050(3) 0.030(2) 0.032(3) 0.001(2) 0.012(2) 0.003(2)
C10 0.041(3) 0.030(2) 0.029(2) -0.001(2) 0.014(2) 0.002(2)
C11 0.044(3) 0.050(3) 0.056(4) 0.004(3) 0.016(3) 0.001(3)
C12 0.063(4) 0.048(4) 0.073(5) 0.002(3) 0.025(4) -0.013(3)
C13 0.084(5) 0.033(3) 0.050(3) 0.003(3) 0.032(3) -0.004(3)
C14 0.062(4) 0.043(3) 0.059(4) 0.011(3) 0.020(3) 0.013(3)
C15 0.049(3) 0.038(3) 0.042(3) 0.005(2) 0.012(2) 0.001(2)
C16 0.066(4) 0.031(3) 0.033(3) 0.001(2) 0.013(3) 0.001(3)
C17 0.081(5) 0.050(4) 0.040(3) -0.002(3) 0.001(3) -0.013(3)
O1 0.0388(19) 0.049(2) 0.037(2) -0.0077(17) 0.0110(16) -0.0072(16)
O2 0.035(2) 0.079(3) 0.045(2) -0.011(2) 0.0171(17) -0.0030(19)
O3 0.077(3) 0.047(2) 0.047(2) 0.0011(19) 0.016(2) 0.027(2)

loop_
_atom_type_symbol
_atom_type_description
_atom_type_scat_dispersion_real
_atom_type_scat_dispersion_imag
_atom_type_scat_source
C C 0.0033 0.0016 'International Tables Vol C Tables 4.2.6.8 and 6.1.1.4'
H H 0.0000 0.0000 'International Tables Vol C Tables 4.2.6.8 and 6.1.1.4'
Br Br -0.2901 2.4595 'International Tables Vol C Tables 4.2.6.8 and 6.1.1.4'
O O 0.0106 0.0060 'International Tables Vol C Tables 4.2.6.8 and 6.1.1.4'

loop_
_geom_angle_atom_site_label_1
_geom_angle_atom_site_label_2
_geom_angle_atom_site_label_3
_geom_angle
O1 C1 O2 105.6(4)
O1 C1 C6 108.7(4)
O2 C1 C6 109.1(4)
O1 C1 C2 111.5(4)
O2 C1 C2 111.3(4)
C6 C1 C2 110.5(4)
C3 C2 C1 111.5(5)
C3 C2 H2A 109.3
C1 C2 H2A 109.3
C3 C2 H2B 109.3
C1 C2 H2B 109.3
H2A C2 H2B 108.0
C4 C3 C2 113.3(5)
C4 C3 H3A 108.9
C2 C3 H3A 108.9
C4 C3 H3B 108.9
C2 C3 H3B 108.9
H3A C3 H3B 107.7
O3 C4 C3 122.4(5)
O3 C4 C5 121.2(5)
C3 C4 C5 116.2(5)
C4 C5 C6 112.0(4)
C4 C5 C9 112.0(4)
C6 C5 C9 112.8(4)
C4 C5 H5 106.5
C6 C5 H5 106.5
C9 C5 H5 106.5
C1 C6 C5 113.5(4)
C1 C6 H6A 108.9
C5 C6 H6A 108.9
C1 C6 H6B 108.9
C5 C6 H6B 108.9
H6A C6 H6B 107.7
O1 C7 C8 103.8(5)
O1 C7 H7A 111.0
C8 C7 H7A 111.0
O1 C7 H7B 111.0
C8 C7 H7B 111.0
H7A C7 H7B 109.0
O2 C8 C7 106.3(5)
O2 C8 H8A 110.5
C7 C8 H8A 110.5
O2 C8 H8B 110.5
C7 C8 H8B 110.5
H8A C8 H8B 108.7
C16 C9 C10 113.6(4)
C16 C9 C5 111.8(4)
C10 C9 C5 111.6(4)
C16 C9 H9 106.4
C10 C9 H9 106.4
C5 C9 H9 106.4
C15 C10 C11 117.7(5)
C15 C10 C9 123.0(5)
C11 C10 C9 119.4(5)
C12 C11 C10 121.1(6)
C12 C11 H11 119.4
C10 C11 H11 119.4
C13 C12 C11 120.5(6)
C13 C12 H12 119.7
C11 C12 H12 119.7
C12 C13 C14 119.8(6)
C12 C13 Br1 120.1(5)
C14 C13 Br1 120.1(5)
C13 C14 C15 119.7(6)
C13 C14 H14 120.2
C15 C14 H14 120.2
C10 C15 C14 121.3(6)
C10 C15 H15 119.4
C14 C15 H15 119.4
C17 C16 C9 177.7(7)
C16 C17 H17 180.0
C1 O1 C7 105.6(4)
C8 O2 C1 109.4(4)

loop_
_geom_bond_atom_site_label_1
_geom_bond_atom_site_label_2
_geom_bond_distance
Br1 C13 1.889(6)
C1 O1 1.417(6)
C1 O2 1.418(6)
C1 C6 1.507(7)
C1 C2 1.515(8)
C2 C3 1.513(9)
C2 H2A 0.9700
C2 H2B 0.9700
C3 C4 1.497(8)
C3 H3A 0.9700
C3 H3B 0.9700
C4 O3 1.209(7)
C4 C5 1.519(7)
C5 C6 1.522(7)
C5 C9 1.547(7)
C5 H5 0.9800
C6 H6A 0.9700
C6 H6B 0.9700
C7 O1 1.430(7)
C7 C8 1.470(10)
C7 H7A 0.9700
C7 H7B 0.9700
C8 O2 1.381(8)
C8 H8A 0.9700
C8 H8B 0.9700
C9 C16 1.458(8)
C9 C10 1.518(7)
C9 H9 0.9800
C10 C15 1.374(7)
C10 C11 1.398(8)
C11 C12 1.376(9)
C11 H11 0.9300
C12 C13 1.363(10)
C12 H12 0.9300
C13 C14 1.380(10)
C14 C15 1.394(8)
C14 H14 0.9300
C15 H15 0.9300
C16 C17 1.167(9)
C17 H17 0.9300

loop_
_geom_torsion_atom_site_label_1
_geom_torsion_atom_site_label_2
_geom_torsion_atom_site_label_3
_geom_torsion_atom_site_label_4
_geom_torsion
O1 C1 C2 C3 63.8(6)
O2 C1 C2 C3 -178.5(5)
C6 C1 C2 C3 -57.1(6)
C1 C2 C3 C4 51.7(7)
C2 C3 C4 O3 140.0(6)
C2 C3 C4 C5 -45.0(7)
O3 C4 C5 C6 -142.4(5)
C3 C4 C5 C6 42.6(6)
O3 C4 C5 C9 -14.4(7)
C3 C4 C5 C9 170.6(5)
O1 C1 C6 C5 -66.4(5)
O2 C1 C6 C5 178.9(4)
C2 C1 C6 C5 56.2(6)
C4 C5 C6 C1 -48.2(6)
C9 C5 C6 C1 -175.7(4)
O1 C7 C8 O2 -21.6(8)
C4 C5 C9 C16 -67.9(6)
C6 C5 C9 C16 59.6(6)
C4 C5 C9 C10 163.6(4)
C6 C5 C9 C10 -68.8(6)
C16 C9 C10 C15 -23.1(7)
C5 C9 C10 C15 104.4(6)
C16 C9 C10 C11 156.8(5)
C5 C9 C10 C11 -75.7(6)
C15 C10 C11 C12 1.9(9)
C9 C10 C11 C12 -178.0(6)
C10 C11 C12 C13 -1.1(11)
C11 C12 C13 C14 -0.1(11)
C11 C12 C13 Br1 178.8(5)
C12 C13 C14 C15 0.6(10)
Br1 C13 C14 C15 -178.4(5)
C11 C10 C15 C14 -1.5(8)
C9 C10 C15 C14 178.4(5)
C13 C14 C15 C10 0.3(10)
C10 C9 C16 C17 71(16)
C5 C9 C16 C17 -56(16)
O2 C1 O1 C7 -27.8(6)
C6 C1 O1 C7 -144.7(5)
C2 C1 O1 C7 93.3(5)
C8 C7 O1 C1 30.3(7)
C7 C8 O2 C1 4.8(8)
O1 C1 O2 C8 14.1(7)
C6 C1 O2 C8 130.8(6)
C2 C1 O2 C8 -107.1(6)
